data_4036161
loop_
_publ_author_name
'Liu, Teng'
'Liu, Weiwei'
'Li, Xiaonian'
'Peng, Fangzhi'
'Shao, Zhihui'

_publ_section_title
;
 Catalytic Asymmetric Construction of Vicinal Tetrasubstituted
 Stereocenters by the Mannich Reaction of Linear \a-Substituted
 Monothiomalonates with Isatin N-Boc Ketimines.
;
_journal_issue 10
_journal_name_full 'The Journal of organic chemistry'
_journal_page_first 4950
_journal_page_last 4956
_journal_paper_doi 10.1021/acs.joc.5b00302
_journal_volume 80
_journal_year 2015
_chemical_absolute_configuration ad
_chemical_formula_moiety 'C39 H39 Br N2 O8 S'
_chemical_formula_sum 'C39 H39 Br N2 O8 S'
_chemical_formula_weight 775.69
_space_group_IT_number 1
_space_group_name_Hall 'P 1'
_space_group_name_H-M_alt 'P 1'
_symmetry_cell_setting triclinic
_symmetry_space_group_name_Hall 'P 1'
_symmetry_space_group_name_H-M 'P 1'
_atom_sites_solution_hydrogens geom
_atom_sites_solution_primary direct
_atom_sites_solution_secondary difmap
_audit_creation_method SHELXL-97
_cell_angle_alpha 77.224(2)
_cell_angle_beta 80.557(2)
_cell_angle_gamma 87.831(2)
_cell_formula_units_Z 2
_cell_length_a 9.1085(12)
_cell_length_b 11.2556(14)
_cell_length_c 18.194(2)
_cell_measurement_reflns_used 9967
_cell_measurement_temperature 100(2)
_cell_measurement_theta_max 29.81
_cell_measurement_theta_min 2.27
_cell_volume 1794.4(4)
_computing_cell_refinement 'Bruker SAINT'
_computing_data_collection 'Bruker APEX2'
_computing_data_reduction 'Bruker SAINT'
_computing_molecular_graphics 'Bruker SHELXTL'
_computing_publication_material 'Bruker SHELXTL'
_computing_structure_refinement 'SHELXL-97 (Sheldrick, 2008)'
_computing_structure_solution 'SHELXS-97 (Sheldrick, 2008)'
_diffrn_ambient_temperature 100(2)
_diffrn_measured_fraction_theta_full 0.954
_diffrn_measured_fraction_theta_max 0.954
_diffrn_measurement_device_type 'Bruker APEX-II CCD'
_diffrn_measurement_method '\f and \w scans'
_diffrn_radiation_monochromator graphite
_diffrn_radiation_source 'fine-focus sealed tube'
_diffrn_radiation_type MoK\a
_diffrn_radiation_wavelength 0.71073
_diffrn_reflns_av_R_equivalents 0.0273
_diffrn_reflns_av_sigmaI/netI 0.0870
_diffrn_reflns_limit_h_max 12
_diffrn_reflns_limit_h_min -12
_diffrn_reflns_limit_k_max 15
_diffrn_reflns_limit_k_min -15
_diffrn_reflns_limit_l_max 25
_diffrn_reflns_limit_l_min -25
_diffrn_reflns_number 25062
_diffrn_reflns_theta_full 30.00
_diffrn_reflns_theta_max 30.00
_diffrn_reflns_theta_min 1.86
_exptl_absorpt_coefficient_mu 1.260
_exptl_absorpt_correction_T_max 0.8433
_exptl_absorpt_correction_T_min 0.4248
_exptl_absorpt_correction_type multi-scan
_exptl_absorpt_process_details sadabs
_exptl_crystal_colour colourless
_exptl_crystal_density_diffrn 1.436
_exptl_crystal_density_method 'not measured'
_exptl_crystal_description prism
_exptl_crystal_F_000 804
_exptl_crystal_size_max 0.82
_exptl_crystal_size_mid 0.22
_exptl_crystal_size_min 0.14
_refine_diff_density_max 1.976
_refine_diff_density_min -0.413
_refine_diff_density_rms 0.102
_refine_ls_abs_structure_details 'Flack H D (1983), Acta Cryst. A39, 876-881'
_refine_ls_abs_structure_Flack 0.026(4)
_refine_ls_extinction_method none
_refine_ls_goodness_of_fit_ref 0.992
_refine_ls_hydrogen_treatment constr
_refine_ls_matrix_type full
_refine_ls_number_parameters 931
_refine_ls_number_reflns 18129
_refine_ls_number_restraints 3
_refine_ls_restrained_S_all 0.992
_refine_ls_R_factor_all 0.0528
_refine_ls_R_factor_gt 0.0437
_refine_ls_shift/su_max 0.000
_refine_ls_shift/su_mean 0.000
_refine_ls_structure_factor_coef Fsqd
_refine_ls_weighting_details 'calc w=1/[\s^2^(Fo^2^)+(0.0451P)^2^+0.0000P] where P=(Fo^2^+2Fc^2^)/3'
_refine_ls_weighting_scheme calc
_refine_ls_wR_factor_gt 0.1093
_refine_ls_wR_factor_ref 0.1127
_reflns_number_gt 15555
_reflns_number_total 18129
_reflns_threshold_expression >2sigma(I)
_cod_data_source_file jo5b00302_si_002.cif
_cod_data_source_block mo_yd_szh_4_0m
_cod_depositor_comments
;
The following automatic conversions were performed:

data item '_symmetry_cell_setting' value 'Triclinic' was changed to
'triclinic' in accordance with the
/home/saulius/struct/COD-crude-data/automatic-downloads/DataCite-retrospective/ACS/depositions/lib/dictionaries/cif_core.dic
dictionary named 'cif_core.dic' version 2.4.2 last updated on
2011-04-26.

Automatic conversion script
Id: cif_fix_values 6909 2019-04-08 15:41:33Z antanas 
;
_cod_original_cell_volume 1794.5(4)
_cod_database_code 4036161

loop_
_symmetry_equiv_pos_as_xyz
'x, y, z'

loop_
_atom_site_label
_atom_site_type_symbol
_atom_site_fract_x
_atom_site_fract_y
_atom_site_fract_z
_atom_site_U_iso_or_equiv
_atom_site_adp_type
_atom_site_occupancy
_atom_site_symmetry_multiplicity
_atom_site_calc_flag
_atom_site_refinement_flags
Br1 Br 0.08822(3) -0.06953(3) 0.470837(18) 0.02276(8) Uani 1 1 d .
Br2 Br 0.65392(3) 0.50723(3) 0.290432(19) 0.02358(8) Uani 1 1 d .
S1 S 0.20575(10) 0.27589(7) -0.04147(5) 0.02017(17) Uani 1 1 d .
S2 S 0.45405(10) 0.09096(7) 0.80385(5) 0.02083(17) Uani 1 1 d .
O1 O 0.5398(3) 0.2407(2) 0.03808(13) 0.0219(5) Uani 1 1 d .
O2 O 0.7877(3) 0.5748(2) -0.27859(13) 0.0225(5) Uani 1 1 d .
O3 O 0.3119(3) 0.6933(2) -0.30555(14) 0.0255(5) Uani 1 1 d .
O4 O 0.3051(3) 0.4547(2) 0.00828(13) 0.0186(5) Uani 1 1 d .
O5 O 0.5270(3) 0.3185(2) 0.14348(13) 0.0200(5) Uani 1 1 d .
O6 O 0.2106(3) 0.61956(19) 0.19581(12) 0.0168(4) Uani 1 1 d .
O7 O 0.0997(3) 0.4533(2) 0.27979(13) 0.0224(5) Uani 1 1 d .
O8 O -0.0186(3) 0.3769(2) 0.10715(13) 0.0194(5) Uani 1 1 d .
O9 O 0.4735(3) -0.3590(2) 1.04256(13) 0.0207(5) Uani 1 1 d .
O10 O 0.8413(2) 0.1348(2) 0.72670(12) 0.0181(5) Uani 1 1 d .
O11 O 1.0147(4) -0.2124(2) 1.02724(15) 0.0334(7) Uani 1 1 d .
O12 O 0.6227(3) -0.0638(2) 0.73780(13) 0.0189(5) Uani 1 1 d .
O13 O 0.3366(3) 0.0481(2) 0.64553(13) 0.0195(5) Uani 1 1 d .
O14 O 0.5408(3) -0.0186(2) 0.47271(13) 0.0234(5) Uani 1 1 d .
O15 O 0.6103(3) -0.1927(2) 0.55006(13) 0.0177(5) Uani 1 1 d .
O16 O 0.9030(3) 0.1041(2) 0.60642(13) 0.0232(5) Uani 1 1 d .
N1 N -0.0364(3) 0.2296(2) 0.21865(15) 0.0139(5) Uani 1 1 d .
C68 C 0.2984(3) 0.2661(3) 0.10169(17) 0.0127(5) Uani 1 1 d .
N3 N 0.2465(3) 0.4395(2) 0.16684(14) 0.0137(5) Uani 1 1 d .
H3A H 0.3171 0.4760 0.1308 0.016 Uiso 1 1 calc R
N4 N 0.3819(3) 0.2043(2) 0.53881(15) 0.0154(5) Uani 1 1 d .
C1 C -0.3403(5) -0.1283(4) 0.1993(3) 0.0310(9) Uani 1 1 d .
H1 H -0.3730 -0.2034 0.1920 0.037 Uiso 1 1 calc R
C2 C -0.2269(4) -0.0648(3) 0.1476(2) 0.0270(8) Uani 1 1 d .
H2 H -0.1817 -0.0963 0.1050 0.032 Uiso 1 1 calc R
C3 C -0.1784(4) 0.0457(3) 0.15799(19) 0.0194(6) Uani 1 1 d .
H3 H -0.1009 0.0897 0.1222 0.023 Uiso 1 1 calc R
C4 C -0.2437(3) 0.0911(3) 0.22069(17) 0.0137(6) Uani 1 1 d .
C5 C -0.1981(3) 0.2122(3) 0.23195(18) 0.0145(6) Uani 1 1 d .
H5A H -0.2430 0.2781 0.1967 0.017 Uiso 1 1 calc R
H5B H -0.2383 0.2194 0.2848 0.017 Uiso 1 1 calc R
C6 C 0.0363(3) 0.3137(3) 0.15903(17) 0.0134(6) Uani 1 1 d .
C7 C 0.2048(3) 0.3153(3) 0.16905(17) 0.0123(6) Uani 1 1 d .
C8 C 0.4678(3) 0.2794(3) 0.09943(17) 0.0139(6) Uani 1 1 d .
C9 C 0.7002(4) 0.2641(4) 0.0158(2) 0.0232(7) Uani 1 1 d .
H9A H 0.7546 0.1868 0.0138 0.028 Uiso 1 1 calc R
H9B H 0.7374 0.3015 0.0536 0.028 Uiso 1 1 calc R
C10 C 0.7249(4) 0.3496(3) -0.06196(19) 0.0199(7) Uani 1 1 d .
C11 C 0.7794(4) 0.3061(3) -0.12727(19) 0.0186(6) Uani 1 1 d .
H11 H 0.8023 0.2220 -0.1227 0.022 Uiso 1 1 calc R
C12 C 0.8006(4) 0.3833(3) -0.19822(19) 0.0179(6) Uani 1 1 d .
H12 H 0.8398 0.3525 -0.2421 0.021 Uiso 1 1 calc R
C13 C 0.7650(4) 0.5057(3) -0.20592(19) 0.0174(6) Uani 1 1 d .
C14 C 0.7484(4) 0.7005(3) -0.2884(2) 0.0262(8) Uani 1 1 d .
H14A H 0.6418 0.7081 -0.2705 0.039 Uiso 1 1 calc R
H14B H 0.7713 0.7402 -0.3426 0.039 Uiso 1 1 calc R
H14C H 0.8053 0.7395 -0.2590 0.039 Uiso 1 1 calc R
C15 C 0.2004(5) 0.7852(3) -0.3218(2) 0.0292(8) Uani 1 1 d .
H15A H 0.1097 0.7468 -0.3279 0.044 Uiso 1 1 calc R
H15B H 0.2375 0.8440 -0.3690 0.044 Uiso 1 1 calc R
H15C H 0.1780 0.8273 -0.2795 0.044 Uiso 1 1 calc R
C16 C 0.2771(4) 0.5994(3) -0.24429(19) 0.0183(7) Uani 1 1 d .
C17 C 0.1402(4) 0.5864(3) -0.19537(19) 0.0205(7) Uani 1 1 d .
H17 H 0.0640 0.6456 -0.2035 0.025 Uiso 1 1 calc R
C18 C 0.1169(4) 0.4853(3) -0.13443(18) 0.0195(6) Uani 1 1 d .
H18 H 0.0236 0.4748 -0.1016 0.023 Uiso 1 1 calc R
C19 C 0.2296(4) 0.4000(3) -0.12155(17) 0.0167(6) Uani 1 1 d .
C20 C 0.2728(3) 0.3484(3) 0.02417(17) 0.0137(6) Uani 1 1 d .
C21 C 0.6897(4) 0.4723(3) -0.0696(2) 0.0223(7) Uani 1 1 d .
H21 H 0.6522 0.5027 -0.0254 0.027 Uiso 1 1 calc R
C22 C 0.7085(4) 0.5513(3) -0.1407(2) 0.0203(7) Uani 1 1 d .
H22 H 0.6837 0.6350 -0.1453 0.024 Uiso 1 1 calc R
C23 C 0.2653(4) 0.1301(3) 0.10904(19) 0.0171(6) Uani 1 1 d .
H23A H 0.3134 0.1044 0.0628 0.026 Uiso 1 1 calc R
H23B H 0.1575 0.1182 0.1155 0.026 Uiso 1 1 calc R
H23C H 0.3039 0.0814 0.1535 0.026 Uiso 1 1 calc R
C24 C 0.1774(4) 0.5002(3) 0.22021(19) 0.0145(6) Uani 1 1 d .
C25 C 0.1617(4) 0.7072(3) 0.2454(2) 0.0171(7) Uani 1 1 d .
C26 C 0.2047(4) 0.8298(3) 0.1921(2) 0.0260(8) Uani 1 1 d .
H26A H 0.3119 0.8307 0.1732 0.039 Uiso 1 1 calc R
H26B H 0.1800 0.8949 0.2200 0.039 Uiso 1 1 calc R
H26C H 0.1500 0.8425 0.1489 0.039 Uiso 1 1 calc R
C27 C -0.0076(4) 0.7029(3) 0.2698(2) 0.0284(8) Uani 1 1 d .
H27A H -0.0558 0.7005 0.2258 0.043 Uiso 1 1 calc R
H27B H -0.0407 0.7756 0.2893 0.043 Uiso 1 1 calc R
H27C H -0.0346 0.6299 0.3100 0.043 Uiso 1 1 calc R
C28 C 0.2468(4) 0.6800(3) 0.3125(2) 0.0267(8) Uani 1 1 d .
H28A H 0.2203 0.5986 0.3435 0.040 Uiso 1 1 calc R
H28B H 0.2210 0.7406 0.3437 0.040 Uiso 1 1 calc R
H28C H 0.3540 0.6833 0.2934 0.040 Uiso 1 1 calc R
C29 C 0.2014(3) 0.2260(3) 0.24569(17) 0.0137(6) Uani 1 1 d .
C30 C 0.0586(4) 0.1766(3) 0.26978(17) 0.0142(6) Uani 1 1 d .
C31 C -0.4064(4) -0.0840(4) 0.2614(2) 0.0295(8) Uani 1 1 d .
H31 H -0.4854 -0.1275 0.2964 0.035 Uiso 1 1 calc R
C32 C -0.3566(4) 0.0254(3) 0.2725(2) 0.0196(7) Uani 1 1 d .
H32 H -0.4005 0.0552 0.3160 0.024 Uiso 1 1 calc R
C33 C 0.0209(4) 0.0884(3) 0.33619(18) 0.0156(6) Uani 1 1 d .
H33 H -0.0767 0.0555 0.3516 0.019 Uiso 1 1 calc R
C34 C 0.1351(4) 0.0505(3) 0.37930(19) 0.0165(6) Uani 1 1 d .
C35 C 0.2774(4) 0.0984(3) 0.35771(18) 0.0168(6) Uani 1 1 d .
H35 H 0.3519 0.0705 0.3885 0.020 Uiso 1 1 calc R
C36 C 0.3118(3) 0.1881(3) 0.29030(17) 0.0159(6) Uani 1 1 d .
H36 H 0.4087 0.2223 0.2754 0.019 Uiso 1 1 calc R
C37 C 0.3662(4) 0.4143(3) -0.17097(19) 0.0201(7) Uani 1 1 d .
H37 H 0.4431 0.3558 -0.1625 0.024 Uiso 1 1 calc R
C38 C 0.3894(4) 0.5125(3) -0.23156(19) 0.0215(7) Uani 1 1 d .
H38 H 0.4819 0.5215 -0.2650 0.026 Uiso 1 1 calc R
C39 C 0.5524(4) -0.3621(4) 1.1052(2) 0.0231(7) Uani 1 1 d .
H39A H 0.6534 -0.3307 1.0854 0.035 Uiso 1 1 calc R
H39B H 0.5575 -0.4463 1.1341 0.035 Uiso 1 1 calc R
H39C H 0.5000 -0.3116 1.1387 0.035 Uiso 1 1 calc R
C40 C 0.4654(4) -0.2501(3) 0.99193(18) 0.0184(6) Uani 1 1 d .
C41 C 0.3996(4) -0.2551(3) 0.92855(18) 0.0192(6) Uani 1 1 d .
H41 H 0.3607 -0.3299 0.9241 0.023 Uiso 1 1 calc R
C42 C 0.3910(4) -0.1509(3) 0.87214(19) 0.0199(6) Uani 1 1 d .
H42 H 0.3443 -0.1541 0.8296 0.024 Uiso 1 1 calc R
C43 C 0.4507(4) -0.0415(3) 0.87760(18) 0.0192(7) Uani 1 1 d .
C44 C 0.5793(4) 0.0407(3) 0.73121(18) 0.0155(6) Uani 1 1 d .
C45 C 0.6421(3) 0.1378(3) 0.65875(16) 0.0126(5) Uani 1 1 d .
C46 C 0.8121(3) 0.1242(3) 0.65852(17) 0.0142(6) Uani 1 1 d .
C47 C 0.9949(4) 0.1103(3) 0.74180(19) 0.0199(7) Uani 1 1 d .
H47A H 1.0439 0.1876 0.7414 0.024 Uiso 1 1 calc R
H47B H 1.0527 0.0733 0.7015 0.024 Uiso 1 1 calc R
C48 C 0.9913(3) 0.0252(3) 0.81821(18) 0.0166(6) Uani 1 1 d .
C49 C 1.0526(4) 0.0591(3) 0.87571(19) 0.0197(6) Uani 1 1 d .
H49 H 1.0911 0.1390 0.8677 0.024 Uiso 1 1 calc R
C50 C 1.0582(4) -0.0223(3) 0.9446(2) 0.0238(7) Uani 1 1 d .
H50 H 1.1006 0.0022 0.9832 0.029 Uiso 1 1 calc R
C51 C 1.0025(4) -0.1388(3) 0.95755(19) 0.0220(7) Uani 1 1 d .
C52 C 1.0028(5) -0.3414(3) 1.0353(2) 0.0284(8) Uani 1 1 d .
H52A H 0.9024 -0.3613 1.0292 0.043 Uiso 1 1 calc R
H52B H 1.0222 -0.3832 1.0861 0.043 Uiso 1 1 calc R
H52C H 1.0759 -0.3678 0.9962 0.043 Uiso 1 1 calc R
C53 C 0.5951(3) 0.1074(3) 0.58590(17) 0.0120(6) Uani 1 1 d .
C54 C 0.4215(3) 0.1136(3) 0.59534(17) 0.0139(6) Uani 1 1 d .
C55 C 0.5073(3) 0.2581(3) 0.48895(18) 0.0140(6) Uani 1 1 d .
C56 C 0.6393(3) 0.2043(3) 0.51246(17) 0.0134(6) Uani 1 1 d .
C57 C 0.7753(4) 0.2419(3) 0.46859(18) 0.0169(6) Uani 1 1 d .
H57 H 0.8648 0.2054 0.4832 0.020 Uiso 1 1 calc R
C58 C 0.7796(4) 0.3343(3) 0.40227(18) 0.0173(6) Uani 1 1 d .
H58 H 0.8721 0.3619 0.3719 0.021 Uiso 1 1 calc R
C59 C 0.6475(4) 0.3845(3) 0.38188(19) 0.0164(6) Uani 1 1 d .
C60 C 0.5078(4) 0.3484(3) 0.42374(19) 0.0172(6) Uani 1 1 d .
H60 H 0.4184 0.3839 0.4083 0.021 Uiso 1 1 calc R
C61 C 0.2294(3) 0.2249(3) 0.52395(18) 0.0158(6) Uani 1 1 d .
H61A H 0.1657 0.1585 0.5573 0.019 Uiso 1 1 calc R
H61B H 0.2267 0.2211 0.4703 0.019 Uiso 1 1 calc R
C62 C 0.1660(3) 0.3452(3) 0.53721(18) 0.0149(6) Uani 1 1 d .
C63 C 0.1709(4) 0.3815(3) 0.60542(18) 0.0189(6) Uani 1 1 d .
H63 H 0.2196 0.3311 0.6433 0.023 Uiso 1 1 calc R
C64 C 0.1060(4) 0.4894(3) 0.6187(2) 0.0245(7) Uani 1 1 d .
H64 H 0.1088 0.5121 0.6658 0.029 Uiso 1 1 calc R
C65 C 0.0369(4) 0.5646(4) 0.5631(2) 0.0286(9) Uani 1 1 d .
H65 H -0.0076 0.6390 0.5718 0.034 Uiso 1 1 calc R
C66 C 0.0331(4) 0.5309(4) 0.4950(2) 0.0314(9) Uani 1 1 d .
H66 H -0.0137 0.5825 0.4568 0.038 Uiso 1 1 calc R
C67 C 0.0971(4) 0.4222(4) 0.4819(2) 0.0221(7) Uani 1 1 d .
H67 H 0.0938 0.4000 0.4348 0.027 Uiso 1 1 calc R
N2 N 0.6423(3) -0.0164(2) 0.57949(15) 0.0152(5) Uani 1 1 d .
H2A H 0.7035 -0.0561 0.6091 0.018 Uiso 1 1 calc R
C69 C 0.5926(4) -0.0707(3) 0.52840(19) 0.0157(6) Uani 1 1 d .
C70 C 0.5935(4) -0.2749(3) 0.4987(2) 0.0172(7) Uani 1 1 d .
C71 C 0.4374(4) -0.2645(4) 0.4773(2) 0.0262(8) Uani 1 1 d .
H71A H 0.3632 -0.2749 0.5238 0.039 Uiso 1 1 calc R
H71B H 0.4238 -0.3278 0.4497 0.039 Uiso 1 1 calc R
H71C H 0.4252 -0.1841 0.4447 0.039 Uiso 1 1 calc R
C72 C 0.6138(4) -0.4003(3) 0.5476(2) 0.0225(7) Uani 1 1 d .
H72A H 0.7118 -0.4055 0.5637 0.034 Uiso 1 1 calc R
H72B H 0.6064 -0.4622 0.5181 0.034 Uiso 1 1 calc R
H72C H 0.5361 -0.4144 0.5928 0.034 Uiso 1 1 calc R
C73 C 0.7156(4) -0.2455(3) 0.43030(19) 0.0224(7) Uani 1 1 d .
H73A H 0.7024 -0.1622 0.4018 0.034 Uiso 1 1 calc R
H73B H 0.7110 -0.3027 0.3972 0.034 Uiso 1 1 calc R
H73C H 0.8126 -0.2527 0.4476 0.034 Uiso 1 1 calc R
C74 C 0.5969(4) 0.2695(3) 0.66393(18) 0.0158(6) Uani 1 1 d .
H74A H 0.6240 0.2867 0.7105 0.024 Uiso 1 1 calc R
H74B H 0.4891 0.2790 0.6653 0.024 Uiso 1 1 calc R
H74C H 0.6487 0.3264 0.6193 0.024 Uiso 1 1 calc R
C75 C 0.9313(4) -0.0913(3) 0.8331(2) 0.0255(7) Uani 1 1 d .
H75 H 0.8855 -0.1150 0.7952 0.031 Uiso 1 1 calc R
C76 C 0.9368(4) -0.1737(3) 0.9016(2) 0.0254(7) Uani 1 1 d .
H76 H 0.8963 -0.2530 0.9104 0.030 Uiso 1 1 calc R
C77 C 0.5148(4) -0.0364(3) 0.94181(19) 0.0225(7) Uani 1 1 d .
H77 H 0.5548 0.0380 0.9461 0.027 Uiso 1 1 calc R
C78 C 0.5195(4) -0.1411(3) 0.9995(2) 0.0224(7) Uani 1 1 d .
H78 H 0.5599 -0.1372 1.0438 0.027 Uiso 1 1 calc R

loop_
_atom_site_aniso_label
_atom_site_aniso_U_11
_atom_site_aniso_U_22
_atom_site_aniso_U_33
_atom_site_aniso_U_23
_atom_site_aniso_U_13
_atom_site_aniso_U_12
Br1 0.02488(18) 0.02254(17) 0.01570(16) 0.00639(12) -0.00275(13) 0.00008(13)
Br2 0.02824(19) 0.02120(17) 0.01694(16) 0.00499(13) -0.00307(13) -0.00197(13)
S1 0.0315(4) 0.0143(4) 0.0163(4) -0.0014(3) -0.0098(3) -0.0066(3)
S2 0.0273(4) 0.0151(4) 0.0166(4) -0.0022(3) 0.0044(3) 0.0021(3)
O1 0.0188(11) 0.0277(13) 0.0201(12) -0.0082(10) -0.0018(9) -0.0013(10)
O2 0.0329(14) 0.0154(11) 0.0189(12) -0.0025(9) -0.0061(10) 0.0073(10)
O3 0.0294(13) 0.0215(12) 0.0204(12) 0.0068(10) -0.0036(10) -0.0035(10)
O4 0.0272(13) 0.0126(11) 0.0162(11) -0.0019(8) -0.0046(9) -0.0042(9)
O5 0.0178(11) 0.0214(12) 0.0224(12) -0.0058(9) -0.0061(9) 0.0002(9)
O6 0.0242(12) 0.0085(10) 0.0167(11) -0.0028(8) 0.0001(9) -0.0022(9)
O7 0.0210(12) 0.0207(12) 0.0197(12) 0.0020(9) 0.0057(9) -0.0033(9)
O8 0.0214(12) 0.0184(11) 0.0166(11) 0.0035(9) -0.0075(9) -0.0009(9)
O9 0.0312(13) 0.0175(11) 0.0144(11) -0.0034(9) -0.0059(9) -0.0045(10)
O10 0.0183(11) 0.0232(12) 0.0152(11) -0.0078(9) -0.0064(9) 0.0061(9)
O11 0.0600(19) 0.0215(13) 0.0184(13) -0.0033(10) -0.0094(12) 0.0097(13)
O12 0.0284(13) 0.0125(10) 0.0144(10) -0.0025(8) -0.0010(9) 0.0026(9)
O13 0.0187(11) 0.0163(11) 0.0216(12) -0.0007(9) -0.0017(9) -0.0020(9)
O14 0.0263(13) 0.0287(13) 0.0163(11) -0.0024(10) -0.0118(10) 0.0073(10)
O15 0.0264(12) 0.0125(10) 0.0162(11) -0.0052(8) -0.0075(9) 0.0032(9)
O16 0.0159(11) 0.0375(15) 0.0178(11) -0.0111(10) -0.0012(9) 0.0023(10)
N1 0.0111(12) 0.0122(12) 0.0169(12) 0.0014(10) -0.0038(10) -0.0020(9)
C68 0.0162(14) 0.0096(13) 0.0117(13) -0.0007(10) -0.0029(11) -0.0003(11)
N3 0.0157(12) 0.0102(11) 0.0153(12) -0.0029(9) -0.0020(10) -0.0031(9)
N4 0.0138(12) 0.0133(12) 0.0174(13) 0.0002(10) -0.0025(10) 0.0006(10)
C1 0.038(2) 0.0207(18) 0.039(2) -0.0067(16) -0.0185(18) -0.0062(16)
C2 0.0302(19) 0.0295(19) 0.0289(19) -0.0167(15) -0.0136(15) 0.0062(15)
C3 0.0175(15) 0.0234(17) 0.0183(15) -0.0056(13) -0.0036(12) 0.0001(13)
C4 0.0082(13) 0.0156(14) 0.0181(14) -0.0024(11) -0.0064(11) 0.0006(11)
C5 0.0114(14) 0.0149(14) 0.0174(14) -0.0028(11) -0.0036(11) 0.0000(11)
C6 0.0157(14) 0.0102(13) 0.0146(14) -0.0014(11) -0.0051(11) -0.0016(11)
C7 0.0137(15) 0.0095(13) 0.0131(14) 0.0010(10) -0.0054(11) -0.0008(11)
C8 0.0147(14) 0.0137(14) 0.0109(13) 0.0019(11) -0.0009(11) -0.0007(11)
C9 0.0159(16) 0.032(2) 0.0204(17) -0.0047(14) -0.0023(13) 0.0032(14)
C10 0.0106(14) 0.0266(18) 0.0226(17) -0.0062(14) -0.0020(12) -0.0004(12)
C11 0.0157(15) 0.0170(15) 0.0231(16) -0.0050(12) -0.0026(12) 0.0036(12)
C12 0.0191(16) 0.0171(15) 0.0189(15) -0.0073(12) -0.0034(12) 0.0017(12)
C13 0.0148(15) 0.0159(15) 0.0235(16) -0.0065(12) -0.0067(12) 0.0026(12)
C14 0.034(2) 0.0144(16) 0.031(2) -0.0029(14) -0.0126(16) 0.0043(14)
C15 0.039(2) 0.0175(17) 0.029(2) 0.0040(14) -0.0106(17) -0.0030(15)
C16 0.0213(17) 0.0172(16) 0.0170(15) -0.0014(12) -0.0076(13) -0.0016(13)
C17 0.0183(16) 0.0206(16) 0.0226(17) -0.0013(13) -0.0078(13) 0.0011(13)
C18 0.0169(15) 0.0266(17) 0.0148(15) -0.0024(13) -0.0040(12) -0.0038(13)
C19 0.0249(16) 0.0137(14) 0.0127(14) -0.0017(11) -0.0072(12) -0.0032(12)
C20 0.0129(14) 0.0145(14) 0.0147(14) -0.0035(11) -0.0042(11) -0.0007(11)
C21 0.0214(17) 0.0248(18) 0.0217(17) -0.0097(14) -0.0011(13) 0.0047(14)
C22 0.0204(16) 0.0182(16) 0.0251(17) -0.0107(13) -0.0043(13) 0.0041(13)
C23 0.0194(15) 0.0127(14) 0.0197(15) -0.0028(12) -0.0059(12) -0.0002(12)
C24 0.0141(15) 0.0112(14) 0.0176(15) -0.0010(11) -0.0032(12) -0.0023(11)
C25 0.0166(16) 0.0128(15) 0.0213(16) -0.0053(12) 0.0011(12) -0.0011(12)
C26 0.031(2) 0.0106(15) 0.0322(19) -0.0011(13) 0.0016(15) -0.0022(14)
C27 0.0226(18) 0.0191(17) 0.041(2) -0.0075(15) 0.0027(15) 0.0017(14)
C28 0.032(2) 0.0233(18) 0.0280(19) -0.0113(15) -0.0062(15) -0.0019(15)
C29 0.0159(15) 0.0106(13) 0.0147(14) -0.0019(11) -0.0037(11) -0.0007(11)
C30 0.0171(15) 0.0121(14) 0.0147(14) -0.0036(11) -0.0055(12) 0.0008(11)
C31 0.033(2) 0.030(2) 0.0242(18) 0.0028(15) -0.0105(15) -0.0142(16)
C32 0.0144(16) 0.0250(18) 0.0192(17) -0.0032(14) -0.0032(13) -0.0056(13)
C33 0.0141(15) 0.0131(14) 0.0179(15) -0.0011(11) -0.0002(12) -0.0026(11)
C34 0.0200(17) 0.0155(15) 0.0136(15) -0.0017(12) -0.0043(12) 0.0026(12)
C35 0.0206(16) 0.0175(15) 0.0121(14) -0.0007(11) -0.0064(12) 0.0037(12)
C36 0.0138(14) 0.0175(15) 0.0159(14) -0.0026(12) -0.0027(11) 0.0000(12)
C37 0.0210(16) 0.0216(17) 0.0187(15) -0.0053(13) -0.0058(12) 0.0037(13)
C38 0.0206(17) 0.0249(17) 0.0196(16) -0.0069(13) -0.0016(13) -0.0014(13)
C39 0.0270(18) 0.0254(18) 0.0182(16) -0.0036(14) -0.0070(14) -0.0057(14)
C40 0.0202(16) 0.0186(16) 0.0149(14) -0.0037(12) 0.0020(12) -0.0003(12)
C41 0.0237(17) 0.0143(15) 0.0184(15) -0.0030(12) 0.0000(12) -0.0041(12)
C42 0.0227(16) 0.0204(16) 0.0162(15) -0.0039(12) -0.0016(12) -0.0024(13)
C43 0.0217(16) 0.0186(16) 0.0137(14) -0.0024(12) 0.0058(12) 0.0000(13)
C44 0.0171(15) 0.0149(14) 0.0143(14) -0.0038(11) -0.0013(11) -0.0007(11)
C45 0.0168(14) 0.0094(13) 0.0109(13) -0.0015(10) -0.0006(11) -0.0001(11)
C46 0.0192(15) 0.0109(13) 0.0118(13) -0.0002(10) -0.0038(11) 0.0010(11)
C47 0.0152(15) 0.0261(18) 0.0183(15) -0.0024(13) -0.0060(12) 0.0004(13)
C48 0.0140(15) 0.0207(16) 0.0163(15) -0.0057(12) -0.0042(12) 0.0032(12)
C49 0.0261(17) 0.0155(15) 0.0202(16) -0.0066(12) -0.0083(13) 0.0018(13)
C50 0.0333(19) 0.0227(17) 0.0199(16) -0.0086(14) -0.0127(14) 0.0031(15)
C51 0.0259(18) 0.0228(17) 0.0184(16) -0.0069(13) -0.0061(13) 0.0095(14)
C52 0.034(2) 0.0217(18) 0.0273(19) -0.0010(14) -0.0049(15) 0.0056(15)
C53 0.0152(15) 0.0081(13) 0.0117(13) -0.0019(10) -0.0001(11) 0.0010(11)
C54 0.0192(15) 0.0094(13) 0.0129(14) -0.0021(10) -0.0026(11) 0.0016(11)
C55 0.0117(14) 0.0129(14) 0.0174(15) -0.0040(11) -0.0013(11) -0.0008(11)
C56 0.0150(15) 0.0117(14) 0.0136(14) -0.0036(11) -0.0018(11) 0.0004(11)
C57 0.0151(15) 0.0207(16) 0.0148(14) -0.0040(12) -0.0022(11) 0.0013(12)
C58 0.0179(16) 0.0206(16) 0.0121(14) -0.0016(12) -0.0001(12) -0.0040(12)
C59 0.0209(16) 0.0142(15) 0.0139(15) -0.0015(11) -0.0037(12) -0.0036(12)
C60 0.0171(16) 0.0161(15) 0.0197(16) -0.0047(12) -0.0057(12) 0.0031(12)
C61 0.0129(14) 0.0172(15) 0.0184(15) -0.0053(12) -0.0037(11) 0.0001(11)
C62 0.0100(13) 0.0163(14) 0.0174(14) -0.0036(11) -0.0002(11) 0.0017(11)
C63 0.0181(15) 0.0224(16) 0.0158(15) -0.0024(12) -0.0040(12) -0.0001(12)
C64 0.0230(17) 0.0273(18) 0.0256(17) -0.0123(14) -0.0028(14) 0.0016(14)
C65 0.027(2) 0.0200(18) 0.037(2) -0.0086(16) 0.0012(16) 0.0095(15)
C66 0.029(2) 0.035(2) 0.0245(18) 0.0016(15) -0.0030(15) 0.0194(16)
C67 0.0231(18) 0.0285(19) 0.0129(16) -0.0009(14) -0.0039(13) 0.0066(14)
N2 0.0202(13) 0.0121(12) 0.0142(12) -0.0031(9) -0.0063(10) 0.0061(10)
C69 0.0146(15) 0.0167(16) 0.0169(15) -0.0062(12) -0.0033(12) 0.0034(12)
C70 0.0202(16) 0.0151(15) 0.0189(16) -0.0082(12) -0.0051(12) 0.0008(12)
C71 0.0226(18) 0.0259(18) 0.034(2) -0.0112(16) -0.0109(15) 0.0007(14)
C72 0.0314(19) 0.0155(16) 0.0214(17) -0.0048(13) -0.0062(14) 0.0011(14)
C73 0.0223(17) 0.0229(17) 0.0218(16) -0.0064(13) -0.0017(13) 0.0040(13)
C74 0.0182(15) 0.0129(14) 0.0168(14) -0.0047(11) -0.0028(12) 0.0024(11)
C75 0.034(2) 0.0214(17) 0.0246(18) -0.0059(14) -0.0139(15) -0.0022(15)
C76 0.034(2) 0.0160(16) 0.0279(18) -0.0054(13) -0.0084(15) -0.0025(14)
C77 0.0323(19) 0.0160(16) 0.0181(16) -0.0048(12) 0.0019(14) -0.0073(13)
C78 0.030(2) 0.0206(17) 0.0173(16) -0.0044(13) -0.0042(14) -0.0055(14)

loop_
_atom_type_symbol
_atom_type_description
_atom_type_scat_dispersion_real
_atom_type_scat_dispersion_imag
_atom_type_scat_source
C C 0.0033 0.0016 'International Tables Vol C Tables 4.2.6.8 and 6.1.1.4'
H H 0.0000 0.0000 'International Tables Vol C Tables 4.2.6.8 and 6.1.1.4'
N N 0.0061 0.0033 'International Tables Vol C Tables 4.2.6.8 and 6.1.1.4'
O O 0.0106 0.0060 'International Tables Vol C Tables 4.2.6.8 and 6.1.1.4'
S S 0.1246 0.1234 'International Tables Vol C Tables 4.2.6.8 and 6.1.1.4'
Br Br -0.2901 2.4595 'International Tables Vol C Tables 4.2.6.8 and 6.1.1.4'

loop_
_geom_angle_atom_site_label_1
_geom_angle_atom_site_label_2
_geom_angle_atom_site_label_3
_geom_angle
C19 S1 C20 97.75(14)
C43 S2 C44 99.20(15)
C8 O1 C9 118.3(3)
C13 O2 C14 117.2(3)
C16 O3 C15 118.0(3)
C24 O6 C25 120.8(2)
C40 O9 C39 117.8(3)
C46 O10 C47 117.5(2)
C51 O11 C52 117.9(3)
C69 O15 C70 121.6(3)
C6 N1 C30 111.5(3)
C6 N1 C5 123.1(3)
C30 N1 C5 124.8(3)
C23 C68 C8 108.0(2)
C23 C68 C20 113.7(2)
C8 C68 C20 102.5(2)
C23 C68 C7 110.9(2)
C8 C68 C7 111.9(2)
C20 C68 C7 109.7(2)
C24 N3 C7 120.7(3)
C24 N3 H3A 119.7
C7 N3 H3A 119.7
C54 N4 C55 111.3(2)
C54 N4 C61 123.4(3)
C55 N4 C61 124.2(3)
C31 C1 C2 120.6(4)
C31 C1 H1 119.7
C2 C1 H1 119.7
C1 C2 C3 120.0(3)
C1 C2 H2 120.0
C3 C2 H2 120.0
C4 C3 C2 120.0(3)
C4 C3 H3 120.0
C2 C3 H3 120.0
C32 C4 C3 119.2(3)
C32 C4 C5 119.4(3)
C3 C4 C5 121.3(3)
N1 C5 C4 113.4(2)
N1 C5 H5A 108.9
C4 C5 H5A 108.9
N1 C5 H5B 108.9
C4 C5 H5B 108.9
H5A C5 H5B 107.7
O8 C6 N1 126.3(3)
O8 C6 C7 125.5(3)
N1 C6 C7 108.1(2)
N3 C7 C29 115.7(2)
N3 C7 C68 111.1(2)
C29 C7 C68 112.3(2)
N3 C7 C6 108.8(2)
C29 C7 C6 100.7(2)
C68 C7 C6 107.3(2)
O5 C8 O1 125.0(3)
O5 C8 C68 126.8(3)
O1 C8 C68 108.2(2)
O1 C9 C10 108.0(3)
O1 C9 H9A 110.1
C10 C9 H9A 110.1
O1 C9 H9B 110.1
C10 C9 H9B 110.1
H9A C9 H9B 108.4
C21 C10 C11 118.9(3)
C21 C10 C9 120.3(3)
C11 C10 C9 120.7(3)
C12 C11 C10 120.9(3)
C12 C11 H11 119.5
C10 C11 H11 119.5
C11 C12 C13 120.2(3)
C11 C12 H12 119.9
C13 C12 H12 119.9
O2 C13 C12 116.0(3)
O2 C13 C22 124.3(3)
C12 C13 C22 119.7(3)
O2 C14 H14A 109.5
O2 C14 H14B 109.5
H14A C14 H14B 109.5
O2 C14 H14C 109.5
H14A C14 H14C 109.5
H14B C14 H14C 109.5
O3 C15 H15A 109.5
O3 C15 H15B 109.5
H15A C15 H15B 109.5
O3 C15 H15C 109.5
H15A C15 H15C 109.5
H15B C15 H15C 109.5
O3 C16 C38 115.5(3)
O3 C16 C17 124.4(3)
C38 C16 C17 120.1(3)
C18 C17 C16 119.2(3)
C18 C17 H17 120.4
C16 C17 H17 120.4
C19 C18 C17 120.4(3)
C19 C18 H18 119.8
C17 C18 H18 119.8
C18 C19 C37 119.8(3)
C18 C19 S1 121.0(3)
C37 C19 S1 119.2(3)
O4 C20 C68 120.8(3)
O4 C20 S1 122.2(2)
C68 C20 S1 116.9(2)
C22 C21 C10 121.0(3)
C22 C21 H21 119.5
C10 C21 H21 119.5
C21 C22 C13 119.2(3)
C21 C22 H22 120.4
C13 C22 H22 120.4
C68 C23 H23A 109.5
C68 C23 H23B 109.5
H23A C23 H23B 109.5
C68 C23 H23C 109.5
H23A C23 H23C 109.5
H23B C23 H23C 109.5
O7 C24 O6 126.2(3)
O7 C24 N3 125.2(3)
O6 C24 N3 108.6(3)
O6 C25 C28 108.5(3)
O6 C25 C26 102.7(3)
C28 C25 C26 112.1(3)
O6 C25 C27 110.9(3)
C28 C25 C27 113.2(3)
C26 C25 C27 109.1(3)
C25 C26 H26A 109.5
C25 C26 H26B 109.5
H26A C26 H26B 109.5
C25 C26 H26C 109.5
H26A C26 H26C 109.5
H26B C26 H26C 109.5
C25 C27 H27A 109.5
C25 C27 H27B 109.5
H27A C27 H27B 109.5
C25 C27 H27C 109.5
H27A C27 H27C 109.5
H27B C27 H27C 109.5
C25 C28 H28A 109.5
C25 C28 H28B 109.5
H28A C28 H28B 109.5
C25 C28 H28C 109.5
H28A C28 H28C 109.5
H28B C28 H28C 109.5
C36 C29 C30 119.5(3)
C36 C29 C7 131.5(3)
C30 C29 C7 109.0(3)
C33 C30 N1 126.4(3)
C33 C30 C29 123.1(3)
N1 C30 C29 110.5(3)
C1 C31 C32 119.5(4)
C1 C31 H31 120.2
C32 C31 H31 120.2
C4 C32 C31 120.7(3)
C4 C32 H32 119.7
C31 C32 H32 119.7
C30 C33 C34 116.1(3)
C30 C33 H33 121.9
C34 C33 H33 121.9
C35 C34 C33 122.5(3)
C35 C34 Br1 120.0(2)
C33 C34 Br1 117.5(2)
C34 C35 C36 120.0(3)
C34 C35 H35 120.0
C36 C35 H35 120.0
C29 C36 C35 118.9(3)
C29 C36 H36 120.6
C35 C36 H36 120.6
C38 C37 C19 120.2(3)
C38 C37 H37 119.9
C19 C37 H37 119.9
C37 C38 C16 120.3(3)
C37 C38 H38 119.9
C16 C38 H38 119.9
O9 C39 H39A 109.5
O9 C39 H39B 109.5
H39A C39 H39B 109.5
O9 C39 H39C 109.5
H39A C39 H39C 109.5
H39B C39 H39C 109.5
O9 C40 C78 124.6(3)
O9 C40 C41 115.1(3)
C78 C40 C41 120.3(3)
C42 C41 C40 119.9(3)
C42 C41 H41 120.0
C40 C41 H41 120.0
C41 C42 C43 120.2(3)
C41 C42 H42 119.9
C43 C42 H42 119.9
C42 C43 C77 119.6(3)
C42 C43 S2 121.8(3)
C77 C43 S2 118.5(3)
O12 C44 C45 119.5(3)
O12 C44 S2 122.7(2)
C45 C44 S2 117.7(2)
C74 C45 C46 108.4(2)
C74 C45 C44 113.7(2)
C46 C45 C44 101.8(2)
C74 C45 C53 110.2(2)
C46 C45 C53 112.1(2)
C44 C45 C53 110.4(2)
O16 C46 O10 125.6(3)
O16 C46 C45 125.7(3)
O10 C46 C45 108.7(2)
O10 C47 C48 109.1(3)
O10 C47 H47A 109.9
C48 C47 H47A 109.9
O10 C47 H47B 109.9
C48 C47 H47B 109.9
H47A C47 H47B 108.3
C49 C48 C75 117.9(3)
C49 C48 C47 120.8(3)
C75 C48 C47 121.3(3)
C50 C49 C48 120.9(3)
C50 C49 H49 119.6
C48 C49 H49 119.6
C51 C50 C49 120.5(3)
C51 C50 H50 119.7
C49 C50 H50 119.7
O11 C51 C50 115.9(3)
O11 C51 C76 124.4(3)
C50 C51 C76 119.7(3)
O11 C52 H52A 109.5
O11 C52 H52B 109.5
H52A C52 H52B 109.5
O11 C52 H52C 109.5
H52A C52 H52C 109.5
H52B C52 H52C 109.5
N2 C53 C56 114.0(2)
N2 C53 C54 108.4(2)
C56 C53 C54 101.4(2)
N2 C53 C45 110.3(2)
C56 C53 C45 114.3(2)
C54 C53 C45 107.7(2)
O13 C54 N4 126.1(3)
O13 C54 C53 125.2(3)
N4 C54 C53 108.7(2)
C60 C55 N4 126.7(3)
C60 C55 C56 122.6(3)
N4 C55 C56 110.7(3)
C57 C56 C55 119.4(3)
C57 C56 C53 132.8(3)
C55 C56 C53 107.8(3)
C56 C57 C58 119.4(3)
C56 C57 H57 120.3
C58 C57 H57 120.3
C59 C58 C57 119.0(3)
C59 C58 H58 120.5
C57 C58 H58 120.5
C58 C59 C60 123.6(3)
C58 C59 Br2 118.8(2)
C60 C59 Br2 117.6(2)
C55 C60 C59 116.0(3)
C55 C60 H60 122.0
C59 C60 H60 122.0
N4 C61 C62 113.6(3)
N4 C61 H61A 108.9
C62 C61 H61A 108.9
N4 C61 H61B 108.9
C62 C61 H61B 108.9
H61A C61 H61B 107.7
C67 C62 C63 118.2(3)
C67 C62 C61 120.3(3)
C63 C62 C61 121.5(3)
C64 C63 C62 121.1(3)
C64 C63 H63 119.4
C62 C63 H63 119.4
C63 C64 C65 119.8(3)
C63 C64 H64 120.1
C65 C64 H64 120.1
C66 C65 C64 119.7(3)
C66 C65 H65 120.2
C64 C65 H65 120.2
C65 C66 C67 120.5(3)
C65 C66 H66 119.7
C67 C66 H66 119.7
C66 C67 C62 120.6(3)
C66 C67 H67 119.7
C62 C67 H67 119.7
C69 N2 C53 120.9(3)
C69 N2 H2A 119.5
C53 N2 H2A 119.5
O14 C69 O15 125.5(3)
O14 C69 N2 125.7(3)
O15 C69 N2 108.9(3)
O15 C70 C73 108.0(3)
O15 C70 C72 103.0(3)
C73 C70 C72 111.7(3)
O15 C70 C71 110.8(3)
C73 C70 C71 113.2(3)
C72 C70 C71 109.5(3)
C70 C71 H71A 109.5
C70 C71 H71B 109.5
H71A C71 H71B 109.5
C70 C71 H71C 109.5
H71A C71 H71C 109.5
H71B C71 H71C 109.5
C70 C72 H72A 109.5
C70 C72 H72B 109.5
H72A C72 H72B 109.5
C70 C72 H72C 109.5
H72A C72 H72C 109.5
H72B C72 H72C 109.5
C70 C73 H73A 109.5
C70 C73 H73B 109.5
H73A C73 H73B 109.5
C70 C73 H73C 109.5
H73A C73 H73C 109.5
H73B C73 H73C 109.5
C45 C74 H74A 109.5
C45 C74 H74B 109.5
H74A C74 H74B 109.5
C45 C74 H74C 109.5
H74A C74 H74C 109.5
H74B C74 H74C 109.5
C76 C75 C48 121.7(3)
C76 C75 H75 119.2
C48 C75 H75 119.2
C75 C76 C51 119.3(3)
C75 C76 H76 120.3
C51 C76 H76 120.3
C78 C77 C43 119.8(3)
C78 C77 H77 120.1
C43 C77 H77 120.1
C40 C78 C77 120.0(3)
C40 C78 H78 120.0
C77 C78 H78 120.0

loop_
_geom_bond_atom_site_label_1
_geom_bond_atom_site_label_2
_geom_bond_distance
Br1 C34 1.897(3)
Br2 C59 1.907(3)
S1 C19 1.772(3)
S1 C20 1.782(3)
S2 C43 1.769(3)
S2 C44 1.776(3)
O1 C8 1.349(4)
O1 C9 1.468(4)
O2 C13 1.365(4)
O2 C14 1.426(4)
O3 C16 1.359(4)
O3 C15 1.440(5)
O4 C20 1.203(4)
O5 C8 1.201(4)
O6 C24 1.348(4)
O6 C25 1.488(4)
O7 C24 1.216(4)
O8 C6 1.216(4)
O9 C40 1.369(4)
O9 C39 1.437(4)
O10 C46 1.341(4)
O10 C47 1.474(4)
O11 C51 1.371(4)
O11 C52 1.433(5)
O12 C44 1.213(4)
O13 C54 1.220(4)
O14 C69 1.211(4)
O15 C69 1.354(4)
O15 C70 1.481(4)
O16 C46 1.207(4)
N1 C6 1.367(4)
N1 C30 1.396(4)
N1 C5 1.466(4)
C68 C23 1.544(4)
C68 C8 1.549(4)
C68 C20 1.555(4)
C68 C7 1.568(4)
N3 C24 1.366(4)
N3 C7 1.453(4)
N3 H3A 0.8800
N4 C54 1.364(4)
N4 C55 1.401(4)
N4 C61 1.458(4)
C1 C31 1.375(6)
C1 C2 1.379(6)
C1 H1 0.9500
C2 C3 1.396(5)
C2 H2 0.9500
C3 C4 1.389(4)
C3 H3 0.9500
C4 C32 1.387(5)
C4 C5 1.506(4)
C5 H5A 0.9900
C5 H5B 0.9900
C6 C7 1.577(4)
C7 C29 1.524(4)
C9 C10 1.513(5)
C9 H9A 0.9900
C9 H9B 0.9900
C10 C21 1.388(5)
C10 C11 1.394(5)
C11 C12 1.376(5)
C11 H11 0.9500
C12 C13 1.386(4)
C12 H12 0.9500
C13 C22 1.409(4)
C14 H14A 0.9800
C14 H14B 0.9800
C14 H14C 0.9800
C15 H15A 0.9800
C15 H15B 0.9800
C15 H15C 0.9800
C16 C38 1.400(5)
C16 C17 1.400(5)
C17 C18 1.397(5)
C17 H17 0.9500
C18 C19 1.391(5)
C18 H18 0.9500
C19 C37 1.402(5)
C21 C22 1.387(5)
C21 H21 0.9500
C22 H22 0.9500
C23 H23A 0.9800
C23 H23B 0.9800
C23 H23C 0.9800
C25 C28 1.521(5)
C25 C26 1.523(5)
C25 C27 1.533(5)
C26 H26A 0.9800
C26 H26B 0.9800
C26 H26C 0.9800
C27 H27A 0.9800
C27 H27B 0.9800
C27 H27C 0.9800
C28 H28A 0.9800
C28 H28B 0.9800
C28 H28C 0.9800
C29 C36 1.391(4)
C29 C30 1.398(4)
C30 C33 1.387(4)
C31 C32 1.395(5)
C31 H31 0.9500
C32 H32 0.9500
C33 C34 1.402(5)
C33 H33 0.9500
C34 C35 1.385(5)
C35 C36 1.404(4)
C35 H35 0.9500
C36 H36 0.9500
C37 C38 1.373(5)
C37 H37 0.9500
C38 H38 0.9500
C39 H39A 0.9800
C39 H39B 0.9800
C39 H39C 0.9800
C40 C78 1.382(5)
C40 C41 1.397(5)
C41 C42 1.386(5)
C41 H41 0.9500
C42 C43 1.394(5)
C42 H42 0.9500
C43 C77 1.402(5)
C44 C45 1.557(4)
C45 C74 1.542(4)
C45 C46 1.549(4)
C45 C53 1.567(4)
C47 C48 1.500(4)
C47 H47A 0.9900
C47 H47B 0.9900
C48 C49 1.391(4)
C48 C75 1.394(5)
C49 C50 1.387(5)
C49 H49 0.9500
C50 C51 1.380(5)
C50 H50 0.9500
C51 C76 1.393(5)
C52 H52A 0.9800
C52 H52B 0.9800
C52 H52C 0.9800
C53 N2 1.466(4)
C53 C56 1.533(4)
C53 C54 1.563(4)
C55 C60 1.381(5)
C55 C56 1.412(4)
C56 C57 1.384(4)
C57 C58 1.404(4)
C57 H57 0.9500
C58 C59 1.381(5)
C58 H58 0.9500
C59 C60 1.396(5)
C60 H60 0.9500
C61 C62 1.504(4)
C61 H61A 0.9900
C61 H61B 0.9900
C62 C67 1.392(5)
C62 C63 1.397(4)
C63 C64 1.383(5)
C63 H63 0.9500
C64 C65 1.388(5)
C64 H64 0.9500
C65 C66 1.380(6)
C65 H65 0.9500
C66 C67 1.386(5)
C66 H66 0.9500
C67 H67 0.9500
N2 C69 1.361(4)
N2 H2A 0.8800
C70 C73 1.512(5)
C70 C72 1.516(5)
C70 C71 1.529(5)
C71 H71A 0.9800
C71 H71B 0.9800
C71 H71C 0.9800
C72 H72A 0.9800
C72 H72B 0.9800
C72 H72C 0.9800
C73 H73A 0.9800
C73 H73B 0.9800
C73 H73C 0.9800
C74 H74A 0.9800
C74 H74B 0.9800
C74 H74C 0.9800
C75 C76 1.387(5)
C75 H75 0.9500
C76 H76 0.9500
C77 C78 1.398(5)
C77 H77 0.9500
C78 H78 0.9500

loop_
_geom_hbond_atom_site_label_D
_geom_hbond_atom_site_label_H
_geom_hbond_atom_site_label_A
_geom_hbond_distance_DH
_geom_hbond_distance_HA
_geom_hbond_distance_DA
_geom_hbond_angle_DHA
_geom_hbond_site_symmetry_A
N2 H2A O12 0.88 2.32 2.788(3) 113.3 .
N3 H3A O9 0.88 2.49 3.329(3) 160.3 1_564
N3 H3A O4 0.88 2.31 2.814(3) 116.1 .

loop_
_geom_torsion_atom_site_label_1
_geom_torsion_atom_site_label_2
_geom_torsion_atom_site_label_3
_geom_torsion_atom_site_label_4
_geom_torsion
C31 C1 C2 C3 -0.1(6)
C1 C2 C3 C4 0.5(5)
C2 C3 C4 C32 0.1(5)
C2 C3 C4 C5 -177.6(3)
C6 N1 C5 C4 112.7(3)
C30 N1 C5 C4 -76.9(4)
C32 C4 C5 N1 137.1(3)
C3 C4 C5 N1 -45.2(4)
C30 N1 C6 O8 -177.6(3)
C5 N1 C6 O8 -6.1(5)
C30 N1 C6 C7 2.3(3)
C5 N1 C6 C7 173.8(3)
C24 N3 C7 C29 -50.9(4)
C24 N3 C7 C68 179.4(3)
C24 N3 C7 C6 61.5(3)
C23 C68 C7 N3 174.2(2)
C8 C68 C7 N3 53.6(3)
C20 C68 C7 N3 -59.5(3)
C23 C68 C7 C29 42.7(3)
C8 C68 C7 C29 -77.8(3)
C20 C68 C7 C29 169.1(2)
C23 C68 C7 C6 -67.0(3)
C8 C68 C7 C6 172.5(2)
C20 C68 C7 C6 59.4(3)
O8 C6 C7 N3 53.8(4)
N1 C6 C7 N3 -126.1(3)
O8 C6 C7 C29 175.8(3)
N1 C6 C7 C29 -4.0(3)
O8 C6 C7 C68 -66.6(4)
N1 C6 C7 C68 113.6(3)
C9 O1 C8 O5 -9.8(5)
C9 O1 C8 C68 169.4(3)
C23 C68 C8 O5 -120.1(3)
C20 C68 C8 O5 119.5(3)
C7 C68 C8 O5 2.1(4)
C23 C68 C8 O1 60.7(3)
C20 C68 C8 O1 -59.6(3)
C7 C68 C8 O1 -177.1(2)
C8 O1 C9 C10 -115.4(3)
O1 C9 C10 C21 74.9(4)
O1 C9 C10 C11 -103.4(3)
C21 C10 C11 C12 1.0(5)
C9 C10 C11 C12 179.3(3)
C10 C11 C12 C13 -1.3(5)
C14 O2 C13 C12 178.4(3)
C14 O2 C13 C22 -1.3(5)
C11 C12 C13 O2 -179.0(3)
C11 C12 C13 C22 0.7(5)
C15 O3 C16 C38 179.6(3)
C15 O3 C16 C17 -0.5(5)
O3 C16 C17 C18 179.5(3)
C38 C16 C17 C18 -0.6(5)
C16 C17 C18 C19 1.4(5)
C17 C18 C19 C37 -1.3(5)
C17 C18 C19 S1 176.4(2)
C20 S1 C19 C18 -89.3(3)
C20 S1 C19 C37 88.5(3)
C23 C68 C20 O4 -174.2(3)
C8 C68 C20 O4 -58.0(4)
C7 C68 C20 O4 61.0(4)
C23 C68 C20 S1 1.7(3)
C8 C68 C20 S1 117.9(2)
C7 C68 C20 S1 -123.1(2)
C19 S1 C20 O4 5.8(3)
C19 S1 C20 C68 -170.0(2)
C11 C10 C21 C22 -0.2(5)
C9 C10 C21 C22 -178.5(3)
C10 C21 C22 C13 -0.4(5)
O2 C13 C22 C21 179.8(3)
C12 C13 C22 C21 0.1(5)
C25 O6 C24 O7 5.0(5)
C25 O6 C24 N3 -174.6(3)
C7 N3 C24 O7 14.4(5)
C7 N3 C24 O6 -166.0(2)
C24 O6 C25 C28 68.3(4)
C24 O6 C25 C26 -172.9(3)
C24 O6 C25 C27 -56.6(4)
N3 C7 C29 C36 -60.1(4)
C68 C7 C29 C36 69.0(4)
C6 C7 C29 C36 -177.2(3)
N3 C7 C29 C30 121.5(3)
C68 C7 C29 C30 -109.4(3)
C6 C7 C29 C30 4.4(3)
C6 N1 C30 C33 179.9(3)
C5 N1 C30 C33 8.5(5)
C6 N1 C30 C29 0.7(4)
C5 N1 C30 C29 -170.6(3)
C36 C29 C30 C33 -1.3(5)
C7 C29 C30 C33 177.3(3)
C36 C29 C30 N1 177.9(3)
C7 C29 C30 N1 -3.4(3)
C2 C1 C31 C32 -0.9(6)
C3 C4 C32 C31 -1.1(5)
C5 C4 C32 C31 176.7(3)
C1 C31 C32 C4 1.5(6)
N1 C30 C33 C34 -178.8(3)
C29 C30 C33 C34 0.3(5)
C30 C33 C34 C35 0.4(5)
C30 C33 C34 Br1 179.7(2)
C33 C34 C35 C36 -0.1(5)
Br1 C34 C35 C36 -179.4(2)
C30 C29 C36 C35 1.6(5)
C7 C29 C36 C35 -176.7(3)
C34 C35 C36 C29 -0.9(5)
C18 C19 C37 C38 0.4(5)
S1 C19 C37 C38 -177.3(3)
C19 C37 C38 C16 0.3(5)
O3 C16 C38 C37 179.6(3)
C17 C16 C38 C37 -0.2(5)
C39 O9 C40 C78 -4.4(5)
C39 O9 C40 C41 174.3(3)
O9 C40 C41 C42 -177.5(3)
C78 C40 C41 C42 1.3(5)
C40 C41 C42 C43 1.4(5)
C41 C42 C43 C77 -2.3(5)
C41 C42 C43 S2 175.5(3)
C44 S2 C43 C42 -66.0(3)
C44 S2 C43 C77 111.8(3)
C43 S2 C44 O12 8.2(3)
C43 S2 C44 C45 -168.0(2)
O12 C44 C45 C74 -170.6(3)
S2 C44 C45 C74 5.6(3)
O12 C44 C45 C46 -54.2(3)
S2 C44 C45 C46 122.0(2)
O12 C44 C45 C53 65.0(4)
S2 C44 C45 C53 -118.7(2)
C47 O10 C46 O16 -5.1(5)
C47 O10 C46 C45 173.0(3)
C74 C45 C46 O16 -115.2(3)
C44 C45 C46 O16 124.7(3)
C53 C45 C46 O16 6.6(4)
C74 C45 C46 O10 66.7(3)
C44 C45 C46 O10 -53.4(3)
C53 C45 C46 O10 -171.4(2)
C46 O10 C47 C48 -131.4(3)
O10 C47 C48 C49 -121.1(3)
O10 C47 C48 C75 61.1(4)
C75 C48 C49 C50 2.1(5)
C47 C48 C49 C50 -175.7(3)
C48 C49 C50 C51 -0.2(5)
C52 O11 C51 C50 -161.0(3)
C52 O11 C51 C76 20.1(5)
C49 C50 C51 O11 179.4(3)
C49 C50 C51 C76 -1.6(5)
C74 C45 C53 N2 178.2(2)
C46 C45 C53 N2 57.3(3)
C44 C45 C53 N2 -55.5(3)
C74 C45 C53 C56 48.2(3)
C46 C45 C53 C56 -72.7(3)
C44 C45 C53 C56 174.5(2)
C74 C45 C53 C54 -63.7(3)
C46 C45 C53 C54 175.4(2)
C44 C45 C53 C54 62.6(3)
C55 N4 C54 O13 -177.6(3)
C61 N4 C54 O13 -9.0(5)
C55 N4 C54 C53 2.9(3)
C61 N4 C54 C53 171.4(3)
N2 C53 C54 O13 56.8(4)
C56 C53 C54 O13 177.1(3)
C45 C53 C54 O13 -62.5(4)
N2 C53 C54 N4 -123.6(3)
C56 C53 C54 N4 -3.3(3)
C45 C53 C54 N4 117.1(3)
C54 N4 C55 C60 176.8(3)
C61 N4 C55 C60 8.3(5)
C54 N4 C55 C56 -1.1(4)
C61 N4 C55 C56 -169.6(3)
C60 C55 C56 C57 -0.6(5)
N4 C55 C56 C57 177.4(3)
C60 C55 C56 C53 -179.2(3)
N4 C55 C56 C53 -1.2(3)
N2 C53 C56 C57 -59.4(4)
C54 C53 C56 C57 -175.6(3)
C45 C53 C56 C57 68.8(4)
N2 C53 C56 C55 118.9(3)
C54 C53 C56 C55 2.6(3)
C45 C53 C56 C55 -112.9(3)
C55 C56 C57 C58 1.2(5)
C53 C56 C57 C58 179.3(3)
C56 C57 C58 C59 -0.9(5)
C57 C58 C59 C60 0.0(5)
C57 C58 C59 Br2 -178.5(2)
N4 C55 C60 C59 -177.9(3)
C56 C55 C60 C59 -0.2(5)
C58 C59 C60 C55 0.5(5)
Br2 C59 C60 C55 179.0(2)
C54 N4 C61 C62 115.6(3)
C55 N4 C61 C62 -77.3(4)
N4 C61 C62 C67 130.2(3)
N4 C61 C62 C63 -51.4(4)
C67 C62 C63 C64 1.6(5)
C61 C62 C63 C64 -176.9(3)
C62 C63 C64 C65 -1.1(5)
C63 C64 C65 C66 0.2(6)
C64 C65 C66 C67 0.4(6)
C65 C66 C67 C62 0.1(6)
C63 C62 C67 C66 -1.0(6)
C61 C62 C67 C66 177.4(3)
C56 C53 N2 C69 -60.9(4)
C54 C53 N2 C69 51.2(4)
C45 C53 N2 C69 168.9(3)
C70 O15 C69 O14 11.9(5)
C70 O15 C69 N2 -168.2(3)
C53 N2 C69 O14 19.8(5)
C53 N2 C69 O15 -160.1(3)
C69 O15 C70 C73 64.8(4)
C69 O15 C70 C72 -176.9(3)
C69 O15 C70 C71 -59.9(4)
C49 C48 C75 C76 -2.4(5)
C47 C48 C75 C76 175.4(3)
C48 C75 C76 C51 0.7(6)
O11 C51 C76 C75 -179.8(3)
C50 C51 C76 C75 1.3(5)
C42 C43 C77 C78 0.6(5)
S2 C43 C77 C78 -177.2(3)
O9 C40 C78 C77 175.7(3)
C41 C40 C78 C77 -3.0(5)
C43 C77 C78 C40 2.0(5)
